data_1538514
loop_
_publ_author_name
'Radoslovich, E.W.'
'Slade, P.G.'

_publ_section_title
;
 Pseudo-trigonal symmetry and the structure of Gorceixite
;
_journal_name_full
;
Neues Jahrbuch fuer Mineralogie. Monatshefte (Band=Jahr) (1950-)
;
_journal_page_first 157
_journal_page_last 170
_journal_volume 1980
_journal_year 1980
_chemical_formula_sum 'Al3 Ba0.95 H7 O14 P2'
_chemical_name_systematic 'Ba.95 Al3 (P O4)2 (O H)5 (H2 O)'
_space_group_IT_number 160
_symmetry_space_group_name_Hall 'R 3 -2"'
_symmetry_space_group_name_H-M 'R 3 m :H'
_cell_angle_alpha 90
_cell_angle_beta 90
_cell_angle_gamma 120
_cell_formula_units_Z 3
_cell_length_a 7.0363
_cell_length_b 7.0363
_cell_length_c 17.28188
_cell_volume 740.987
_citation_journal_id_ASTM NJMMAW
_cod_data_source_file Radoslovich_NJMMAW_1980_1986.cif
_cod_data_source_block H7Al3Ba0.95O14P2
_cod_original_cell_volume 740.9866
_cod_original_formula_sum 'H7 Al3 Ba0.95 O14 P2'
_cod_database_code 1538514

loop_
_symmetry_equiv_pos_as_xyz
x,y,z
-y,x-y,z
-x+y,-x,z
-y,-x,z
x,x-y,z
-x+y,y,z
x+2/3,y+1/3,z+1/3
-y+2/3,x-y+1/3,z+1/3
-x+y+2/3,-x+1/3,z+1/3
-y+2/3,-x+1/3,z+1/3
x+2/3,x-y+1/3,z+1/3
-x+y+2/3,y+1/3,z+1/3
x+1/3,y+2/3,z+2/3
-y+1/3,x-y+2/3,z+2/3
-x+y+1/3,-x+2/3,z+2/3
-y+1/3,-x+2/3,z+2/3
x+1/3,x-y+2/3,z+2/3
-x+y+1/3,y+2/3,z+2/3

loop_
_atom_site_label
_atom_site_type_symbol
_atom_site_fract_x
_atom_site_fract_y
_atom_site_fract_z
_atom_site_occupancy
_atom_site_U_iso_or_equiv
O2 O-2 0 0 -0.388 1 0.0
P2 P+5 0 0 -0.3016 1 0.0
O4 O-2 -0.2149 0.2149 0.063 1 0.0
O1 O-2 0 0 0.3926 1 0.0
Al1 Al+3 0.4969 -0.4969 0.4983 1 0.0
Ba1 Ba+2 0 0 0 0.95 0.0
P1 P+5 0 0 0.2996 1 0.0
O3 O-2 0.2159 -0.2159 -0.061 1 0.0
O6 O-2 -0.1207 0.1207 -0.1389 1 0.0
O5 O-2 0.1321 -0.1321 0.1403 1 0.0
